data_1521841
loop_
_publ_author_name
'Riccardi, R.'
'Macaudiere, P.'
'Gout, D.'
'Guillen, F.'
'Brec, R.'
'Gauthier, G.'
'Garcia, A.'
'Huguenin, D.'
'Jobic, S.'
'Fouassier, C.'

_publ_section_title
;
 Structural investigation and luminescence properties of the Ce3 (SiS4)2 X
 (X = Cl, Br, I) family and the La3-x Cex (Si S4)2 I (0<x<1) solid
 solution
;
_journal_name_full 'Journal of Solid State Chemistry'
_journal_page_first 259
_journal_page_last 268
_journal_volume 147
_journal_year 1999
_chemical_formula_sum 'Ce0.01 I La2.99 S8 Si2'
_chemical_name_systematic '(La2.99 Ce0.01) (Si S4)2 I'
_space_group_IT_number 15
_symmetry_space_group_name_Hall '-C 2yc'
_symmetry_space_group_name_H-M 'C 1 2/c 1'
_cell_angle_alpha 90
_cell_angle_beta 97.952
_cell_angle_gamma 90
_cell_formula_units_Z 4
_cell_length_a 16.09029
_cell_length_b 7.9084
_cell_length_c 10.927
_cell_volume 1377.074
_citation_journal_id_ASTM JSSCBI
_cod_data_source_file Riccardi_JSSCBI_1999_301.cif
_cod_data_source_block Ce0.01I1La2.99S8Si2
_cod_original_formula_sum 'Ce0.01 I1 La2.99 S8 Si2'
_cod_database_code 1521841

loop_
_symmetry_equiv_pos_as_xyz
x,y,z
-x,y,-z+1/2
-x,-y,-z
x,-y,z-1/2
x+1/2,y+1/2,z
-x+1/2,y+1/2,-z+1/2
-x+1/2,-y+1/2,-z
x+1/2,-y+1/2,z-1/2

loop_
_atom_site_label
_atom_site_type_symbol
_atom_site_fract_x
_atom_site_fract_y
_atom_site_fract_z
_atom_site_occupancy
_atom_site_U_iso_or_equiv
La2 La+3 0.5 0.0952 0.75 0.9967 0.0
S4 S-2 0.1515 0.401 0.8423 1 0.0
Ce2 Ce+3 0.5 0.0952 0.75 0.0033 0.0
S3 S-2 0.0667 0.651 0.045 1 0.0
S2 S-2 0.2797 0.564 0.0869 1 0.0
Si1 Si+4 0.1604 0.464 0.029 1 0.0
La1 La+3 0.1967 0.1199 0.6799 0.9967 0.0
S1 S-2 0.1447 0.257 0.1444 1 0.0
I1 I-1 0 0.9852 0.25 1 0.0
Ce1 Ce+3 0.1967 0.1199 0.6799 0.0033 0.0
